data_7104863
loop_
_publ_author_name
'Lam, Chi-Keung'
'Mak, Thomas C. W.'

_publ_section_title
;
 Carbonate and oxalate dianions as prolific hydrogen-bond acceptors in
 supramolecular assembly
;
_journal_coden_ASTM CHCOFS
_journal_issue 21
_journal_name_full
;
 Chemical Communications (Cambridge, United Kingdom)
;
_journal_page_first 2660
_journal_page_last 2661
_journal_paper_doi 10.1039/b306649e
_journal_year 2003
_chemical_formula_sum 'C24 H68 N16 O3 S7'
_chemical_formula_weight 853.36
_chemical_name_systematic
; 
 bis(tetraethylammonium) carbonate hepta-thiourea
;
_space_group_IT_number 15
_symmetry_cell_setting monoclinic
_symmetry_space_group_name_Hall '-C 2yc'
_symmetry_space_group_name_H-M 'C 1 2/c 1'
_atom_sites_solution_hydrogens geom
_atom_sites_solution_primary direct
_atom_sites_solution_secondary difmap
_audit_creation_method SHELXL-97
_cell_angle_alpha 90.00
_cell_angle_beta 124.009(3)
_cell_angle_gamma 90.00
_cell_formula_units_Z 4
_cell_length_a 25.462(4)
_cell_length_b 12.901(2)
_cell_length_c 17.355(3)
_cell_measurement_temperature 293(2)
_cell_volume 4725.8(14)
_computing_cell_refinement 'SAINT-PLUS, Ver. 5.0, Bruker AXS, 1997.'
_computing_data_collection 'SMART for Windows NT, Bruker AXS, 1997.'
_computing_data_reduction 'SAINT-PLUS, Ver. 5.0, Bruker AXS, 1997.'
_computing_molecular_graphics 'XP-Interactive Molecular Graphics, Ver. 5.1'
_computing_publication_material 'SHELXTL-Bruker AXS, 1998.'
_computing_structure_refinement 'SHELXL-97 (Sheldrick, 1997)'
_computing_structure_solution 'SHELXS-97 (Sheldrick, 1990)'
_diffrn_ambient_temperature 293(2)
_diffrn_measured_fraction_theta_full 0.993
_diffrn_measured_fraction_theta_max 0.993
_diffrn_measurement_device_type Bruker_SMART_CCD_1K_area_detector
_diffrn_measurement_method Omega_scan
_diffrn_radiation_monochromator graphite
_diffrn_radiation_source 'fine-focus sealed tube'
_diffrn_radiation_type MoK\a
_diffrn_radiation_wavelength 0.71073
_diffrn_reflns_av_R_equivalents 0.0266
_diffrn_reflns_av_sigmaI/netI 0.0243
_diffrn_reflns_limit_h_max 31
_diffrn_reflns_limit_h_min -31
_diffrn_reflns_limit_k_max 8
_diffrn_reflns_limit_k_min -15
_diffrn_reflns_limit_l_max 20
_diffrn_reflns_limit_l_min -21
_diffrn_reflns_number 14020
_diffrn_reflns_theta_full 26.09
_diffrn_reflns_theta_max 26.09
_diffrn_reflns_theta_min 1.85
_exptl_absorpt_coefficient_mu 0.377
_exptl_absorpt_correction_T_max 1.000000
_exptl_absorpt_correction_T_min 0.774311
_exptl_absorpt_correction_type empirical
_exptl_crystal_colour colorless
_exptl_crystal_density_diffrn 1.199
_exptl_crystal_density_method 'not measured'
_exptl_crystal_description block
_exptl_crystal_F_000 1840
_exptl_crystal_size_max 0.74
_exptl_crystal_size_mid 0.71
_exptl_crystal_size_min 0.61
_refine_diff_density_max 0.573
_refine_diff_density_min -0.258
_refine_diff_density_rms 0.058
_refine_ls_extinction_coef 0.0012(4)
_refine_ls_extinction_expression Fc^*^=kFc[1+0.001xFc^2^\l^3^/sin(2\q)]^-1/4^
_refine_ls_extinction_method SHELXL
_refine_ls_goodness_of_fit_ref 1.037
_refine_ls_hydrogen_treatment mixed
_refine_ls_matrix_type full
_refine_ls_number_parameters 229
_refine_ls_number_reflns 4656
_refine_ls_number_restraints 0
_refine_ls_restrained_S_all 1.037
_refine_ls_R_factor_all 0.0654
_refine_ls_R_factor_gt 0.0511
_refine_ls_shift/su_max 0.001
_refine_ls_shift/su_mean 0.000
_refine_ls_structure_factor_coef Fsqd
_refine_ls_weighting_details 'calc w=1/[\s^2^(Fo^2^)+(0.0938P)^2^+3.2263P] where P=(Fo^2^+2Fc^2^)/3'
_refine_ls_weighting_scheme calc
_refine_ls_wR_factor_gt 0.1473
_refine_ls_wR_factor_ref 0.1636
_reflns_number_gt 3592
_reflns_number_total 4656
_reflns_threshold_expression >2sigma(I)
_cod_data_source_file b306649e.txt
_cod_data_source_block Compound(1)
_cod_depositor_comments
;
The following automatic conversions were performed:
'_symmetry_cell_setting' value 'Monoclinic' changed to 'monoclinic'
according to '/home/saulius/struct/CIF-dictionaries/cif_core.dic'
dictionary named 'cif_core.dic' version 2.4.1 from
2010-06-29.

'_exptl_absorpt_correction_type' value 'Empirical' changed to
'empirical' according to
'/home/saulius/struct/CIF-dictionaries/cif_core.dic' dictionary named
'cif_core.dic' version 2.4.1 from 2010-06-29.

Automatic conversion script
Id: cif_fix_enum 1527 2010-12-29 10:47:43Z saulius 
;
_cod_original_sg_symbol_H-M C2/c
_cod_database_code 7104863

loop_
_symmetry_equiv_pos_as_xyz
'x, y, z'
'-x, y, -z+1/2'
'x+1/2, y+1/2, z'
'-x+1/2, y+1/2, -z+1/2'
'-x, -y, -z'
'x, -y, z-1/2'
'-x+1/2, -y+1/2, -z'
'x+1/2, -y+1/2, z-1/2'

loop_
_atom_site_label
_atom_site_type_symbol
_atom_site_fract_x
_atom_site_fract_y
_atom_site_fract_z
_atom_site_U_iso_or_equiv
_atom_site_adp_type
_atom_site_occupancy
_atom_site_symmetry_multiplicity
_atom_site_calc_flag
_atom_site_refinement_flags
_atom_site_disorder_assembly
_atom_site_disorder_group
S1 S 0.10440(3) -0.02087(6) 0.55997(5) 0.0664(2) Uani 1 1 d . . .
C1 C 0.07229(11) 0.02804(17) 0.45161(16) 0.0469(5) Uani 1 1 d . . .
N1 N 0.01011(10) 0.03213(17) 0.39020(14) 0.0573(5) Uani 1 1 d . . .
H1A H -0.0051 0.0563 0.3354 0.069 Uiso 1 1 calc R . .
H1B H -0.0150 0.0106 0.4052 0.069 Uiso 1 1 calc R . .
N2 N 0.10775(11) 0.0623(2) 0.42385(16) 0.0668(6) Uani 1 1 d . . .
H2A H 0.0903 0.0858 0.3683 0.080 Uiso 1 1 calc R . .
H2B H 0.1484 0.0612 0.4612 0.080 Uiso 1 1 calc R . .
S2 S -0.06195(5) 0.38336(6) 0.50084(6) 0.0780(3) Uani 1 1 d . . .
C2 C -0.05783(12) 0.34874(19) 0.40976(16) 0.0512(6) Uani 1 1 d . . .
N3 N -0.03643(11) 0.41318(17) 0.37434(15) 0.0596(6) Uani 1 1 d . . .
H3A H -0.0348 0.3941 0.3283 0.071 Uiso 1 1 calc R . .
H3B H -0.0241 0.4743 0.3973 0.071 Uiso 1 1 calc R . .
N4 N -0.07619(13) 0.25559(18) 0.37192(17) 0.0684(6) Uani 1 1 d . . .
H4B H -0.0739 0.2389 0.3259 0.082 Uiso 1 1 calc R . .
H4C H -0.0904 0.2117 0.3934 0.082 Uiso 1 1 calc R . .
S3 S 0.23991(3) 0.42573(8) 0.52735(7) 0.0887(3) Uani 1 1 d . . .
C3 C 0.17008(11) 0.3830(2) 0.43310(19) 0.0583(6) Uani 1 1 d . . .
N5 N 0.16554(11) 0.2958(2) 0.39078(16) 0.0719(7) Uani 1 1 d . . .
H5B H 0.1296 0.2766 0.3429 0.086 Uiso 1 1 calc R . .
H5C H 0.1985 0.2578 0.4110 0.086 Uiso 1 1 calc R . .
N6 N 0.11785(11) 0.4370(2) 0.3986(2) 0.0796(8) Uani 1 1 d . . .
H6C H 0.0829 0.4148 0.3506 0.095 Uiso 1 1 calc R . .
H6D H 0.1186 0.4947 0.4241 0.095 Uiso 1 1 calc R . .
S4 S 0.0000 -0.39217(7) 0.2500 0.0600(3) Uani 1 2 d S . .
C4 C 0.0000 -0.2620(3) 0.2500 0.0528(8) Uani 1 2 d S . .
N7 N 0.02216(13) -0.20902(18) 0.32735(18) 0.0773(7) Uani 1 1 d . . .
H7D H 0.0218 -0.1424 0.3261 0.093 Uiso 1 1 calc R . .
H7E H 0.0370 -0.2411 0.3790 0.093 Uiso 1 1 calc R . .
O1 O 0.04639(7) 0.18617(12) 0.25784(10) 0.0460(4) Uani 1 1 d . . .
O2 O 0.0000 0.33600(17) 0.2500 0.0477(5) Uani 1 2 d S . .
C5 C 0.0000 0.2364(2) 0.2500 0.0395(6) Uani 1 2 d S . .
N8 N 0.31181(11) 0.19643(19) 0.24088(19) 0.0698(6) Uani 1 1 d . . .
C6 C 0.3254(2) 0.0847(3) 0.2333(3) 0.0995(12) Uani 1 1 d . . .
H6A H 0.3708 0.0735 0.2742 0.119 Uiso 1 1 calc R . .
H6B H 0.3132 0.0719 0.1702 0.119 Uiso 1 1 calc R . .
C7 C 0.2922(2) 0.0054(3) 0.2572(3) 0.1128(15) Uani 1 1 d . . .
H7A H 0.3036 -0.0632 0.2504 0.169 Uiso 1 1 calc R . .
H7B H 0.2472 0.0141 0.2160 0.169 Uiso 1 1 calc R . .
H7C H 0.3049 0.0156 0.3202 0.169 Uiso 1 1 calc R . .
C8 C 0.3255(2) 0.2240(3) 0.3335(3) 0.0946(11) Uani 1 1 d . . .
H8A H 0.2973 0.1843 0.3432 0.114 Uiso 1 1 calc R . .
H8B H 0.3155 0.2967 0.3326 0.114 Uiso 1 1 calc R . .
C9 C 0.3928(2) 0.2059(4) 0.4157(3) 0.1320(18) Uani 1 1 d . . .
H9A H 0.3966 0.2258 0.4719 0.198 Uiso 1 1 calc R . .
H9B H 0.4213 0.2466 0.4085 0.198 Uiso 1 1 calc R . .
H9C H 0.4032 0.1338 0.4188 0.198 Uiso 1 1 calc R . .
C10 C 0.35149(17) 0.2587(3) 0.2166(3) 0.0933(11) Uani 1 1 d . . .
H10A H 0.3957 0.2420 0.2615 0.112 Uiso 1 1 calc R . .
H10B H 0.3409 0.2360 0.1562 0.112 Uiso 1 1 calc R . .
C11 C 0.3443(2) 0.3739(3) 0.2140(3) 0.1068(13) Uani 1 1 d . . .
H11A H 0.3705 0.4052 0.1967 0.160 Uiso 1 1 calc R . .
H11B H 0.3570 0.3985 0.2743 0.160 Uiso 1 1 calc R . .
H11C H 0.3008 0.3921 0.1693 0.160 Uiso 1 1 calc R . .
C12 C 0.24159(15) 0.2196(3) 0.1694(3) 0.0878(10) Uani 1 1 d . . .
H12A H 0.2170 0.1738 0.1820 0.105 Uiso 1 1 calc R . .
H12B H 0.2334 0.2900 0.1796 0.105 Uiso 1 1 calc R . .
C13 C 0.2171(2) 0.2089(5) 0.0683(3) 0.1269(17) Uani 1 1 d . . .
H13A H 0.1728 0.2256 0.0307 0.190 Uiso 1 1 calc R . .
H13B H 0.2232 0.1389 0.0559 0.190 Uiso 1 1 calc R . .
H13C H 0.2398 0.2554 0.0536 0.190 Uiso 1 1 calc R . .

loop_
_atom_site_aniso_label
_atom_site_aniso_U_11
_atom_site_aniso_U_22
_atom_site_aniso_U_33
_atom_site_aniso_U_23
_atom_site_aniso_U_13
_atom_site_aniso_U_12
S1 0.0570(4) 0.0755(5) 0.0571(4) 0.0257(3) 0.0260(3) 0.0024(3)
C1 0.0522(13) 0.0387(11) 0.0486(12) 0.0049(9) 0.0274(11) 0.0027(10)
N1 0.0505(11) 0.0664(14) 0.0522(11) 0.0154(10) 0.0270(9) 0.0009(10)
N2 0.0518(12) 0.0859(17) 0.0639(13) 0.0257(12) 0.0330(11) 0.0071(11)
S2 0.1306(7) 0.0627(5) 0.0858(5) -0.0161(4) 0.0883(6) -0.0124(4)
C2 0.0655(15) 0.0486(13) 0.0499(12) 0.0011(10) 0.0388(12) 0.0055(11)
N3 0.0856(15) 0.0538(12) 0.0581(12) -0.0043(10) 0.0517(12) -0.0030(11)
N4 0.1092(19) 0.0556(13) 0.0706(14) -0.0109(11) 0.0688(15) -0.0116(12)
S3 0.0426(4) 0.0904(6) 0.1012(6) -0.0379(5) 0.0205(4) -0.0070(4)
C3 0.0434(12) 0.0644(17) 0.0622(15) 0.0013(13) 0.0264(12) -0.0008(11)
N5 0.0496(12) 0.0735(16) 0.0678(14) -0.0141(13) 0.0175(11) 0.0002(11)
N6 0.0471(12) 0.0789(17) 0.0898(18) -0.0108(14) 0.0242(12) 0.0066(12)
S4 0.0885(7) 0.0408(5) 0.0546(5) 0.000 0.0423(5) 0.000
C4 0.0551(19) 0.0436(17) 0.064(2) 0.000 0.0364(17) 0.000
N7 0.105(2) 0.0456(12) 0.0770(16) -0.0121(12) 0.0485(15) -0.0046(13)
O1 0.0449(8) 0.0525(9) 0.0417(8) 0.0022(7) 0.0249(7) 0.0052(7)
O2 0.0530(12) 0.0439(12) 0.0490(12) 0.000 0.0302(10) 0.000
C5 0.0410(15) 0.0485(17) 0.0276(12) 0.000 0.0182(11) 0.000
N8 0.0601(13) 0.0670(15) 0.0914(17) 0.0023(13) 0.0479(13) 0.0044(11)
C6 0.088(2) 0.078(2) 0.134(3) -0.003(2) 0.063(2) 0.0101(19)
C7 0.098(3) 0.079(2) 0.130(4) 0.010(2) 0.044(3) -0.010(2)
C8 0.109(3) 0.090(2) 0.086(2) 0.011(2) 0.056(2) 0.007(2)
C9 0.104(3) 0.120(4) 0.111(3) 0.039(3) 0.023(3) 0.010(3)
C10 0.079(2) 0.098(3) 0.120(3) 0.010(2) 0.066(2) -0.0003(19)
C11 0.120(3) 0.087(3) 0.113(3) 0.014(2) 0.066(3) -0.014(2)
C12 0.0647(18) 0.104(3) 0.091(2) 0.013(2) 0.0413(18) 0.0073(18)
C13 0.093(3) 0.184(5) 0.087(3) 0.006(3) 0.040(2) -0.019(3)

loop_
_atom_type_symbol
_atom_type_description
_atom_type_scat_dispersion_real
_atom_type_scat_dispersion_imag
_atom_type_scat_source
C C 0.0033 0.0016 'International Tables Vol C Tables 4.2.6.8 and 6.1.1.4'
H H 0.0000 0.0000 'International Tables Vol C Tables 4.2.6.8 and 6.1.1.4'
N N 0.0061 0.0033 'International Tables Vol C Tables 4.2.6.8 and 6.1.1.4'
O O 0.0106 0.0060 'International Tables Vol C Tables 4.2.6.8 and 6.1.1.4'
S S 0.1246 0.1234 'International Tables Vol C Tables 4.2.6.8 and 6.1.1.4'

loop_
_geom_angle_atom_site_label_1
_geom_angle_atom_site_label_2
_geom_angle_atom_site_label_3
_geom_angle
_geom_angle_site_symmetry_1
_geom_angle_site_symmetry_3
_geom_angle_publ_flag
N2 C1 N1 116.6(2) . . ?
N2 C1 S1 121.79(19) . . ?
N1 C1 S1 121.59(18) . . ?
N3 C2 N4 117.7(2) . . ?
N3 C2 S2 121.57(19) . . ?
N4 C2 S2 120.75(19) . . ?
N6 C3 N5 116.8(2) . . ?
N6 C3 S3 121.0(2) . . ?
N5 C3 S3 122.3(2) . . ?
N7 C4 N7 117.6(3) . 2 ?
N7 C4 S4 121.21(17) . . ?
N7 C4 S4 121.21(17) 2 . ?
O2 C5 O1 120.26(14) . 2 ?
O2 C5 O1 120.26(14) . . ?
O1 C5 O1 119.5(3) 2 . ?
C8 N8 C6 113.4(3) . . ?
C8 N8 C10 112.5(3) . . ?
C6 N8 C10 105.1(3) . . ?
C8 N8 C12 106.9(3) . . ?
C6 N8 C12 109.8(3) . . ?
C10 N8 C12 109.1(3) . . ?
N8 C6 C7 115.3(3) . . ?
N8 C8 C9 116.1(4) . . ?
C11 C10 N8 116.4(3) . . ?
C13 C12 N8 117.4(3) . . ?

loop_
_geom_bond_atom_site_label_1
_geom_bond_atom_site_label_2
_geom_bond_distance
_geom_bond_site_symmetry_2
_geom_bond_publ_flag
S1 C1 1.698(2) . ?
C1 N2 1.315(3) . ?
C1 N1 1.326(3) . ?
S2 C2 1.701(2) . ?
C2 N3 1.319(3) . ?
C2 N4 1.323(3) . ?
S3 C3 1.699(3) . ?
C3 N6 1.312(3) . ?
C3 N5 1.313(4) . ?
S4 C4 1.679(4) . ?
C4 N7 1.319(3) . ?
C4 N7 1.319(3) 2 ?
O1 C5 1.286(2) . ?
O2 C5 1.285(4) . ?
C5 O1 1.286(2) 2 ?
N8 C8 1.485(4) . ?
N8 C6 1.506(4) . ?
N8 C10 1.523(4) . ?
N8 C12 1.531(4) . ?
C6 C7 1.525(6) . ?
C8 C9 1.513(6) . ?
C10 C11 1.495(5) . ?
C12 C13 1.506(6) . ?

loop_
_geom_hbond_atom_site_label_D
_geom_hbond_atom_site_label_H
_geom_hbond_atom_site_label_A
_geom_hbond_distance_DH
_geom_hbond_distance_HA
_geom_hbond_distance_DA
_geom_hbond_angle_DHA
_geom_hbond_site_symmetry_A
N1 H1A O1 0.86 2.15 2.913(3) 147.4 2
N4 H4B O1 0.86 2.05 2.892(3) 165.5 2
N2 H2A O1 0.86 2.05 2.874(3) 160.1 .
N2 H2B S3 0.86 2.74 3.480(2) 144.5 7_556
N5 H5C S3 0.86 2.71 3.486(3) 151.2 7_556
N3 H3A O2 0.86 2.13 2.958(2) 161.4 .
N3 H3B S2 0.86 2.64 3.433(2) 154.1 5_566
N6 H6D S2 0.86 2.89 3.636(3) 146.1 5_566
N5 H5B O1 0.86 2.13 2.949(3) 159.6 .
N4 H4C S1 0.86 2.68 3.469(2) 153.5 5_556
N7 H7E S2 0.86 2.58 3.405(3) 162.3 5_556
N1 H1B S1 0.86 2.67 3.477(2) 157.9 5_556
N6 H6C O2 0.86 2.10 2.949(3) 168.8 .
N7 H7D N1 0.86 2.60 3.367(3) 149.0 .

loop_
_geom_torsion_atom_site_label_1
_geom_torsion_atom_site_label_2
_geom_torsion_atom_site_label_3
_geom_torsion_atom_site_label_4
_geom_torsion
_geom_torsion_site_symmetry_1
_geom_torsion_site_symmetry_2
_geom_torsion_site_symmetry_3
_geom_torsion_site_symmetry_4
_geom_torsion_publ_flag
C8 N8 C6 C7 55.1(5) . . . . ?
C10 N8 C6 C7 178.4(4) . . . . ?
C12 N8 C6 C7 -64.4(4) . . . . ?
C6 N8 C8 C9 58.1(4) . . . . ?
C10 N8 C8 C9 -60.9(4) . . . . ?
C12 N8 C8 C9 179.3(3) . . . . ?
C8 N8 C10 C11 -59.2(4) . . . . ?
C6 N8 C10 C11 177.0(4) . . . . ?
C12 N8 C10 C11 59.3(4) . . . . ?
C8 N8 C12 C13 173.6(4) . . . . ?
C6 N8 C12 C13 -62.9(5) . . . . ?
C10 N8 C12 C13 51.7(5) . . . . ?
